data_2311770
loop_
_publ_author_name
'Chia, Tze Shyang'
'Quah, Ching Kheng'

_publ_section_title
;
 Temperature-induced order-disorder structural phase transitions of
 two-dimensional isostructural hexamethylenetetramine co-crystals.
;
_journal_issue 'Pt 5'
_journal_name_full 'Acta crystallographica Section B, Structural science, crystal engineering and materials'
_journal_page_first 879
_journal_page_last 890
_journal_paper_doi 10.1107/S2052520617009520
_journal_volume 73
_journal_year 2017
_chemical_formula_moiety 'C6 H12 N4, 2(C7 H6 O2)'
_chemical_formula_sum 'C20 H24 N4 O4'
_chemical_formula_weight 384.43
_chemical_name_systematic
;
Hexamethylenetetramine bis(benzoic acid)
;
_space_group_crystal_system orthorhombic
_space_group_IT_number 42
_space_group_name_Hall 'F 2 -2'
_space_group_name_H-M_alt 'F m m 2'
_atom_sites_solution_hydrogens mixed
_audit_creation_method SHELXL-2014/7
_cell_angle_alpha 90
_cell_angle_beta 90
_cell_angle_gamma 90
_cell_formula_units_Z 4
_cell_length_a 10.1464(11)
_cell_length_b 27.166(3)
_cell_length_c 7.1898(8)
_cell_measurement_reflns_used 1825
_cell_measurement_temperature 280.0(1)
_cell_measurement_theta_max 23.35
_cell_measurement_theta_min 3.00
_cell_volume 1981.8(4)
_computing_cell_refinement 'SAINT (Bruker, 2009)'
_computing_data_collection 'APEX2 (Bruker, 2009)'
_computing_data_reduction 'SAINT (Bruker, 2009)'
_computing_molecular_graphics
;
SHELXTL (Sheldrick, 2008), Mercury (Macrae <i>et al.</i>, 2008)
;
_computing_publication_material
;
PLATON (Spek, 2009)
;
_computing_structure_refinement 'SHELXL-2014 (Sheldrick, 2015)'
_computing_structure_solution 'SHELXS-2013 (Sheldrick, 2008)'
_diffrn_ambient_temperature 280.0(1)
_diffrn_measured_fraction_theta_full 0.998
_diffrn_measured_fraction_theta_max 0.999
_diffrn_measurement_device_type 'Bruker APEX Duo CCD area detector'
_diffrn_measurement_method '\f and \w scans'
_diffrn_radiation_monochromator graphite
_diffrn_radiation_source 'fine-focus sealed tube'
_diffrn_radiation_type MoK\a
_diffrn_radiation_wavelength 0.71073
_diffrn_reflns_av_R_equivalents 0.0182
_diffrn_reflns_av_unetI/netI 0.0158
_diffrn_reflns_Laue_measured_fraction_full 0.998
_diffrn_reflns_Laue_measured_fraction_max 0.999
_diffrn_reflns_limit_h_max 13
_diffrn_reflns_limit_h_min -11
_diffrn_reflns_limit_k_max 34
_diffrn_reflns_limit_k_min -34
_diffrn_reflns_limit_l_max 7
_diffrn_reflns_limit_l_min -9
_diffrn_reflns_number 4852
_diffrn_reflns_point_group_measured_fraction_full 0.871
_diffrn_reflns_point_group_measured_fraction_max 0.848
_diffrn_reflns_theta_full 25.242
_diffrn_reflns_theta_max 27.499
_diffrn_reflns_theta_min 1.499
_exptl_absorpt_coefficient_mu 0.092
_exptl_absorpt_correction_T_max 0.9365
_exptl_absorpt_correction_T_min 0.8185
_exptl_absorpt_correction_type multi-scan
_exptl_absorpt_process_details '(<i>SADABS</i>; Bruker, 2009)'
_exptl_crystal_colour colourless
_exptl_crystal_density_diffrn 1.288
_exptl_crystal_description block
_exptl_crystal_F_000 816
_exptl_crystal_size_max 0.756
_exptl_crystal_size_mid 0.389
_exptl_crystal_size_min 0.208
_refine_diff_density_max 0.095
_refine_diff_density_min -0.108
_refine_diff_density_rms 0.024
_refine_ls_abs_structure_details
;
 Flack x determined using 263 quotients [(I+)-(I-)]/[(I+)+(I-)]
 (Parsons, Flack and Wagner, Acta Cryst. B69 (2013) 249-259).
;
_refine_ls_abs_structure_Flack -0.8(7)
_refine_ls_extinction_method none
_refine_ls_goodness_of_fit_ref 1.054
_refine_ls_hydrogen_treatment mixed
_refine_ls_matrix_type full
_refine_ls_number_parameters 103
_refine_ls_number_reflns 1044
_refine_ls_number_restraints 2
_refine_ls_restrained_S_all 1.053
_refine_ls_R_factor_all 0.0545
_refine_ls_R_factor_gt 0.0440
_refine_ls_shift/su_max 0.000
_refine_ls_shift/su_mean 0.000
_refine_ls_structure_factor_coef Fsqd
_refine_ls_weighting_details 'w=1/[\s^2^(Fo^2^)+(0.0557P)^2^+1.0060P] where P=(Fo^2^+2Fc^2^)/3'
_refine_ls_weighting_scheme calc
_refine_ls_wR_factor_gt 0.1180
_refine_ls_wR_factor_ref 0.1275
_reflns_Friedel_coverage 0.568
_reflns_Friedel_fraction_full 0.717
_reflns_Friedel_fraction_max 0.670
_reflns_number_gt 837
_reflns_number_total 1044
_reflns_threshold_expression 'I > 2\s(I)'
_cod_data_source_file gw5053sup1.cif
_cod_data_source_block 1533071
_cod_database_code 2311770
_shelx_shelxl_version_number 2014/7
_shelx_space_group_comment
;
The symmetry employed for this shelxl refinement is uniquely defined
by the following loop, which should always be used as a source of
symmetry information in preference to the above space-group names.
They are only intended as comments.
;
_shelx_estimated_absorpt_t_min 0.934
_shelx_estimated_absorpt_t_max 0.981
_exptl_absorpt_special_details
; 
The crystal was placed in the cold stream of an Oxford Cryosystems 
Cobra open-flow nitrogen cryostat (Cosier & Glazer, 1986) operating 
at 280.0 (1) K.
;

loop_
_space_group_symop_operation_xyz
'x, y, z'
'-x, -y, z'
'x, -y, z'
'-x, y, z'
'x, y+1/2, z+1/2'
'-x, -y+1/2, z+1/2'
'x, -y+1/2, z+1/2'
'-x, y+1/2, z+1/2'
'x+1/2, y, z+1/2'
'-x+1/2, -y, z+1/2'
'x+1/2, -y, z+1/2'
'-x+1/2, y, z+1/2'
'x+1/2, y+1/2, z'
'-x+1/2, -y+1/2, z'
'x+1/2, -y+1/2, z'
'-x+1/2, y+1/2, z'

loop_
_atom_site_label
_atom_site_type_symbol
_atom_site_fract_x
_atom_site_fract_y
_atom_site_fract_z
_atom_site_U_iso_or_equiv
_atom_site_adp_type
_atom_site_occupancy
_atom_site_site_symmetry_order
_atom_site_calc_flag
_atom_site_refinement_flags_posn
_atom_site_refinement_flags_adp
_atom_site_refinement_flags_occupancy
_atom_site_disorder_assembly
_atom_site_disorder_group
O1 O 0.4182(7) 0.3876(3) 0.8081(9) 0.0930(19) Uani 0.5 1 d D . P A -1
H1O1 H 0.450(14) 0.401(4) 0.902(11) 0.24(8) Uiso 0.5 1 d D . P B -1
O2 O 0.6266(7) 0.3959(3) 0.7257(13) 0.135(3) Uani 0.5 1 d . . P A -1
C4 C 0.5241(7) 0.37906(19) 0.7022(9) 0.063(2) Uani 0.5 1 d . . P A -1
C5 C 0.4939(10) 0.34680(11) 0.5389(5) 0.0648(12) Uani 0.5 1 d G . P A -1
C6 C 0.3655(9) 0.3335(2) 0.4940(9) 0.088(3) Uani 0.5 1 d G . P A -1
H6A H 0.2958 0.3442 0.5677 0.106 Uiso 0.5 1 calc R U P A -1
C7 C 0.3414(7) 0.3042(3) 0.3392(10) 0.115(3) Uani 0.5 1 d G . P A -1
H7A H 0.2555 0.2953 0.3093 0.138 Uiso 0.5 1 calc R U P A -1
C8 C 0.4456(8) 0.28822(16) 0.2292(6) 0.121(4) Uani 0.5 1 d G . P A -1
H8A H 0.4294 0.2686 0.1257 0.145 Uiso 0.5 1 calc R U P A -1
C9 C 0.5740(7) 0.3015(3) 0.2740(9) 0.108(3) Uani 0.5 1 d G . P A -1
H9A H 0.6437 0.2909 0.2004 0.129 Uiso 0.5 1 calc R U P A -1
C10 C 0.5982(8) 0.3308(3) 0.4288(9) 0.088(3) Uani 0.5 1 d G . P A -1
H10A H 0.6841 0.3398 0.4588 0.106 Uiso 0.5 1 calc R U P A -1
N1 N 0.5000 0.45617(11) 1.0543(4) 0.0836(11) Uani 1 2 d S T P . .
N2 N 0.6185(3) 0.5000 1.2901(5) 0.0974(13) Uani 1 2 d S T P . .
C1 C 0.6164(4) 0.45733(16) 1.1739(5) 0.1245(17) Uani 1 1 d . . . . .
H1A H 0.6175 0.4281 1.2513 0.149 Uiso 1 1 calc R U . . .
H1B H 0.6950 0.4569 1.0972 0.149 Uiso 1 1 calc R U . . .
C2 C 0.5000 0.5000 0.9387(7) 0.0632(12) Uani 1 4 d S T P . .
H2A H 0.4211 0.5000 0.8626 0.076 Uiso 1 2 d R U P . .
C3 C 0.5000 0.5000 1.4046(8) 0.0878(18) Uani 1 4 d S T P . .
H3A H 0.5000 0.5301 1.4770 0.105 Uiso 1 2 d R U P . .

loop_
_atom_site_aniso_label
_atom_site_aniso_U_11
_atom_site_aniso_U_22
_atom_site_aniso_U_33
_atom_site_aniso_U_23
_atom_site_aniso_U_13
_atom_site_aniso_U_12
O1 0.083(4) 0.111(4) 0.085(4) -0.035(3) 0.014(3) -0.028(3)
O2 0.090(4) 0.176(6) 0.138(7) -0.075(5) 0.011(4) -0.048(4)
C4 0.046(8) 0.064(2) 0.079(3) -0.003(2) 0.001(3) -0.003(2)
C5 0.074(3) 0.0510(16) 0.069(2) 0.0015(17) 0.009(9) -0.013(6)
C6 0.095(6) 0.072(4) 0.098(7) -0.016(4) -0.014(5) -0.010(3)
C7 0.125(6) 0.097(4) 0.123(8) -0.035(5) -0.008(6) -0.024(5)
C8 0.169(12) 0.098(5) 0.095(6) -0.036(5) -0.008(6) -0.001(5)
C9 0.137(8) 0.106(6) 0.080(5) -0.022(5) 0.018(6) 0.013(6)
C10 0.088(6) 0.081(5) 0.096(7) 0.002(4) 0.005(5) -0.005(3)
N1 0.138(3) 0.0635(17) 0.0496(18) -0.0011(15) 0.000 0.000
N2 0.0637(19) 0.171(4) 0.0572(18) 0.000 -0.0203(18) 0.000
C1 0.140(3) 0.165(4) 0.069(2) 0.007(2) -0.012(2) 0.089(3)
C2 0.072(3) 0.076(3) 0.042(2) 0.000 0.000 0.000
C3 0.119(5) 0.104(4) 0.040(3) 0.000 0.000 0.000

loop_
_atom_type_symbol
_atom_type_description
_atom_type_scat_dispersion_real
_atom_type_scat_dispersion_imag
_atom_type_scat_source
C C 0.0033 0.0016 'International Tables Vol C Tables 4.2.6.8 and 6.1.1.4'
H H 0.0000 0.0000 'International Tables Vol C Tables 4.2.6.8 and 6.1.1.4'
N N 0.0061 0.0033 'International Tables Vol C Tables 4.2.6.8 and 6.1.1.4'
O O 0.0106 0.0060 'International Tables Vol C Tables 4.2.6.8 and 6.1.1.4'

loop_
_geom_angle_atom_site_label_1
_geom_angle_atom_site_label_2
_geom_angle_atom_site_label_3
_geom_angle
_geom_angle_site_symmetry_1
_geom_angle_site_symmetry_3
C4 O1 H1O1 103(10) . .
O2 C4 O1 125.1(7) . .
O2 C4 C5 122.2(7) . .
O1 C4 C5 112.6(7) . .
C6 C5 C10 120.0 . .
C6 C5 C4 121.7(6) . .
C10 C5 C4 118.3(6) . .
C7 C6 C5 120.0 . .
C7 C6 H6A 120.0 . .
C5 C6 H6A 120.0 . .
C6 C7 C8 120.0 . .
C6 C7 H7A 120.0 . .
C8 C7 H7A 120.0 . .
C9 C8 C7 120.0 . .
C9 C8 H8A 120.0 . .
C7 C8 H8A 120.0 . .
C8 C9 C10 120.0 . .
C8 C9 H9A 120.0 . .
C10 C9 H9A 120.0 . .
C9 C10 C5 120.0 . .
C9 C10 H10A 120.0 . .
C5 C10 H10A 120.0 . .
C2 N1 C1 108.6(3) . 4_655
C2 N1 C1 108.6(3) . .
C1 N1 C1 107.8(3) 4_655 .
C1 N2 C1 108.4(4) 3_565 .
C1 N2 C3 108.5(3) 3_565 .
C1 N2 C3 108.5(3) . .
N2 C1 N1 112.0(3) . .
N2 C1 H1A 109.2 . .
N1 C1 H1A 109.2 . .
N2 C1 H1B 109.2 . .
N1 C1 H1B 109.2 . .
H1A C1 H1B 107.9 . .
N1 C2 N1 110.2(4) . 2_665
N1 C2 H2A 108.8 . .
N1 C2 H2A 108.8 2_665 .
N2 C3 N2 111.2(4) . 2_665
N2 C3 H3A 107.6 . .
N2 C3 H3A 107.6 2_665 .

loop_
_geom_bond_atom_site_label_1
_geom_bond_atom_site_label_2
_geom_bond_distance
_geom_bond_site_symmetry_2
O1 C4 1.337(10) .
O1 H1O1 0.83(3) .
O2 C4 1.148(11) .
C4 C5 1.497(7) .
C5 C6 1.3900 .
C5 C10 1.3900 .
C6 C7 1.3900 .
C6 H6A 0.9300 .
C7 C8 1.3900 .
C7 H7A 0.9300 .
C8 C9 1.3900 .
C8 H8A 0.9300 .
C9 C10 1.3900 .
C9 H9A 0.9300 .
C10 H10A 0.9300 .
N1 C2 1.452(4) .
N1 C1 1.461(4) 4_655
N1 C1 1.461(4) .
N2 C1 1.429(4) 3_565
N2 C1 1.429(4) .
N2 C3 1.457(5) .
C1 H1A 0.9700 .
C1 H1B 0.9700 .
C2 N1 1.452(4) 2_665
C2 H2A 0.9700 .
C3 N2 1.457(5) 2_665
C3 H3A 0.9700 .

loop_
_geom_hbond_atom_site_label_D
_geom_hbond_atom_site_label_H
_geom_hbond_atom_site_label_A
_geom_hbond_distance_DH
_geom_hbond_distance_HA
_geom_hbond_distance_DA
_geom_hbond_angle_DHA
_geom_hbond_publ_flag
O1 H1O1 N1 0.83(11) 1.92(10) 2.700(8) 155(11) yes

loop_
_geom_torsion_atom_site_label_1
_geom_torsion_atom_site_label_2
_geom_torsion_atom_site_label_3
_geom_torsion_atom_site_label_4
_geom_torsion
_geom_torsion_site_symmetry_1
_geom_torsion_site_symmetry_4
O2 C4 C5 C6 -168.9(9) . .
O1 C4 C5 C6 7.8(8) . .
O2 C4 C5 C10 9.9(10) . .
O1 C4 C5 C10 -173.3(6) . .
C10 C5 C6 C7 0.0 . .
C4 C5 C6 C7 178.8(4) . .
C5 C6 C7 C8 0.0 . .
C6 C7 C8 C9 0.0 . .
C7 C8 C9 C10 0.0 . .
C8 C9 C10 C5 0.0 . .
C6 C5 C10 C9 0.0 . .
C4 C5 C10 C9 -178.9(3) . .
C1 N2 C1 N1 -58.7(6) 3_565 .
C3 N2 C1 N1 59.0(4) . .
C2 N1 C1 N2 59.2(4) . .
C1 N1 C1 N2 -58.3(5) 4_655 .
C1 N1 C2 N1 58.49(19) 4_655 2_665
C1 N1 C2 N1 -58.50(19) . 2_665
C1 N2 C3 N2 58.8(2) 3_565 2_665
C1 N2 C3 N2 -58.8(2) . 2_665
